data_2223452
loop_
_publ_author_name
'Yang, Hua'

_publ_section_title
;(2-Amino-4,6-dimethylpyrimidine-\k<i>N</i>^1^)(2-amino-4-methylpyrimidine-\k<i>N</i>^1^)silver(I)
 nitrate
;
_journal_coeditor_code JH2100
_journal_issue 10
_journal_name_full 'Acta Crystallographica Section E'
_journal_page_first m1177
_journal_paper_doi 10.1107/S1600536809035181
_journal_volume 65
_journal_year 2009
_chemical_formula_iupac '[Ag (C5 H7 N3) (C6 H9 N3)] N O3'
_chemical_formula_moiety 'C11 H16 Ag N6 +, N O3 -'
_chemical_formula_sum 'C11 H16 Ag N7 O3'
_chemical_formula_weight 402.18
_chemical_name_systematic
;
(2-Amino-4,6-dimethylpyrimidine-\k<i>N</i>^1^)(2-amino-4-methylpyrimidine-
\k<i>N</i>^1^)silver(I) nitrate
;
_space_group_IT_number 29
_symmetry_cell_setting orthorhombic
_symmetry_space_group_name_Hall 'P 2c -2b'
_symmetry_space_group_name_H-M 'P b c 21'
_atom_sites_solution_hydrogens geom
_atom_sites_solution_primary direct
_atom_sites_solution_secondary difmap
_audit_creation_method SHELXL-97
_cell_angle_alpha 90.00
_cell_angle_beta 90.00
_cell_angle_gamma 90.00
_cell_formula_units_Z 8
_cell_length_a 7.5689(4)
_cell_length_b 19.1582(7)
_cell_length_c 20.1826(10)
_cell_measurement_reflns_used 3244
_cell_measurement_temperature 120(2)
_cell_measurement_theta_max 27.00
_cell_measurement_theta_min 2.89
_cell_volume 2926.6(2)
_computing_cell_refinement 'SAINT (Bruker, 2005)'
_computing_data_collection 'APEX2 (Bruker, 2005)'
_computing_data_reduction 'SAINT (Bruker, 2005)'
_computing_molecular_graphics 'ORTEP-3 for Windows (Farrugia, 1997)'
_computing_publication_material 'WinGX (Farrugia, 1999)'
_computing_structure_refinement 'SHELXL97 (Sheldrick, 2008)'
_computing_structure_solution 'SHELXS97 (Sheldrick, 2008)'
_diffrn_ambient_temperature 120(2)
_diffrn_measured_fraction_theta_full 0.986
_diffrn_measured_fraction_theta_max 0.986
_diffrn_measurement_device_type 'Bruker APEXII CCD area-detector'
_diffrn_measurement_method '\f and \w'
_diffrn_radiation_monochromator graphite
_diffrn_radiation_source 'fine-focus sealed tube'
_diffrn_radiation_type MoK\a
_diffrn_radiation_wavelength 0.71073
_diffrn_reflns_av_R_equivalents 0.0270
_diffrn_reflns_av_sigmaI/netI 0.0272
_diffrn_reflns_limit_h_max 9
_diffrn_reflns_limit_h_min -8
_diffrn_reflns_limit_k_max 23
_diffrn_reflns_limit_k_min -24
_diffrn_reflns_limit_l_max 25
_diffrn_reflns_limit_l_min -17
_diffrn_reflns_number 11376
_diffrn_reflns_theta_full 27.00
_diffrn_reflns_theta_max 27.00
_diffrn_reflns_theta_min 2.89
_exptl_absorpt_coefficient_mu 1.403
_exptl_absorpt_correction_T_max 0.616
_exptl_absorpt_correction_T_min 0.512
_exptl_absorpt_correction_type multi-scan
_exptl_absorpt_process_details '(SADABS; Bruker, 2005)'
_exptl_crystal_colour colourless
_exptl_crystal_density_diffrn 1.826
_exptl_crystal_density_method 'not measured'
_exptl_crystal_description prism
_exptl_crystal_F_000 1616
_exptl_crystal_size_max 0.50
_exptl_crystal_size_mid 0.40
_exptl_crystal_size_min 0.35
_refine_diff_density_max 0.953
_refine_diff_density_min -0.632
_refine_ls_abs_structure_details 'Flack (1983), 0 Friedel pairs'
_refine_ls_abs_structure_Flack 0.07(6)
_refine_ls_extinction_method none
_refine_ls_goodness_of_fit_ref 1.097
_refine_ls_hydrogen_treatment constr
_refine_ls_matrix_type full
_refine_ls_number_parameters 403
_refine_ls_number_reflns 3244
_refine_ls_number_restraints 1
_refine_ls_restrained_S_all 1.097
_refine_ls_R_factor_all 0.0534
_refine_ls_R_factor_gt 0.0403
_refine_ls_shift/su_max 0.010
_refine_ls_shift/su_mean 0.001
_refine_ls_structure_factor_coef Fsqd
_refine_ls_weighting_details 'calc w=1/[\s^2^(Fo^2^)+(0.0822P)^2^+2.1516P] where P=(Fo^2^+2Fc^2^)/3'
_refine_ls_weighting_scheme calc
_refine_ls_wR_factor_gt 0.1162
_refine_ls_wR_factor_ref 0.1286
_reflns_number_gt 2647
_reflns_number_total 3244
_reflns_threshold_expression I>2\s(I)
_cod_data_source_file jh2100.cif
_cod_data_source_block I
_cod_database_code 2223452
_cod_database_fobs_code 2223452

loop_
_symmetry_equiv_pos_as_xyz
'x, y, z'
'-x, -y, z+1/2'
'-x, y+1/2, z'
'x, -y+1/2, z+1/2'

loop_
_atom_site_type_symbol
_atom_site_label
_atom_site_fract_x
_atom_site_fract_y
_atom_site_fract_z
_atom_site_U_iso_or_equiv
_atom_site_adp_type
_atom_site_calc_flag
_atom_site_refinement_flags
_atom_site_occupancy
_atom_site_disorder_assembly
_atom_site_disorder_group
Ag Ag1 0.71751(9) 0.60684(3) 0.47181(3) 0.0436(2) Uani d . 1 . .
Ag Ag2 0.21246(9) 0.64903(3) 0.49169(4) 0.0463(2) Uani d . 1 . .
C C1 0.7635(13) 0.5144(5) 0.3524(6) 0.045(2) Uani d . 1 . .
H H1A 0.8144 0.5561 0.3356 0.054 Uiso calc R 1 . .
C C2 0.7561(14) 0.4570(5) 0.3120(6) 0.046(2) Uani d . 1 . .
H H2A 0.7993 0.4585 0.2678 0.055 Uiso calc R 1 . .
C C3 0.6815(11) 0.3954(5) 0.3386(5) 0.040(2) Uani d . 1 . .
C C4 0.6715(17) 0.3304(6) 0.2971(6) 0.058(3) Uani d . 1 . .
H H4A 0.6587 0.2896 0.3261 0.087 Uiso calc R 1 . .
H H4B 0.7798 0.3258 0.2709 0.087 Uiso calc R 1 . .
H H4C 0.5694 0.3333 0.2674 0.087 Uiso calc R 1 . .
C C5 0.6273(11) 0.4538(4) 0.4376(5) 0.0337(19) Uani d . 1 . .
C C6 0.6599(11) 0.8125(4) 0.6122(5) 0.0352(17) Uani d . 1 . .
C C7 0.6426(15) 0.8776(5) 0.6539(6) 0.053(2) Uani d . 1 . .
H H7A 0.5347 0.9026 0.6415 0.080 Uiso calc R 1 . .
H H7B 0.7453 0.9078 0.6466 0.080 Uiso calc R 1 . .
H H7C 0.6366 0.8646 0.7008 0.080 Uiso calc R 1 . .
C C8 0.7394(12) 0.7544(5) 0.6393(5) 0.0381(19) Uani d . 1 . .
H H8A 0.7776 0.7534 0.6841 0.046 Uiso calc R 1 . .
C C9 0.7610(12) 0.6963(5) 0.5967(5) 0.0373(19) Uani d . 1 . .
C C10 0.8413(15) 0.6312(6) 0.6203(7) 0.058(3) Uani d . 1 . .
H H10A 0.9142 0.6110 0.5850 0.087 Uiso calc R 1 . .
H H10B 0.7481 0.5981 0.6325 0.087 Uiso calc R 1 . .
H H10C 0.9153 0.6409 0.6590 0.087 Uiso calc R 1 . .
C C11 0.6221(11) 0.7588(4) 0.5118(4) 0.0349(18) Uani d . 1 . .
C C12 0.2777(12) 0.5562(5) 0.3701(5) 0.0367(19) Uani d . 1 . .
C C13 0.3473(17) 0.6232(6) 0.3442(7) 0.061(3) Uani d . 1 . .
H H13A 0.4342 0.6422 0.3754 0.091 Uiso calc R 1 . .
H H13B 0.2500 0.6565 0.3390 0.091 Uiso calc R 1 . .
H H13C 0.4039 0.6153 0.3012 0.091 Uiso calc R 1 . .
C C14 0.2742(12) 0.4978(6) 0.3302(5) 0.041(2) Uani d . 1 . .
H H14A 0.3211 0.4978 0.2866 0.050 Uiso calc R 1 . .
C C15 0.1979(10) 0.4393(5) 0.3581(5) 0.0377(19) Uani d . 1 . .
C C16 0.1861(17) 0.3734(6) 0.3177(6) 0.060(3) Uani d . 1 . .
H H16A 0.2005 0.3328 0.3469 0.090 Uiso calc R 1 . .
H H16B 0.2797 0.3733 0.2841 0.090 Uiso calc R 1 . .
H H16C 0.0706 0.3711 0.2959 0.090 Uiso calc R 1 . .
C C17 0.1461(11) 0.4950(4) 0.4551(4) 0.0317(17) Uani d . 1 . .
C C18 0.1404(11) 0.8570(4) 0.6286(4) 0.0330(16) Uani d . 1 . .
C C19 0.1264(14) 0.9230(5) 0.6686(6) 0.055(3) Uani d . 1 . .
H H19A 0.0081 0.9430 0.6631 0.082 Uiso calc R 1 . .
H H19B 0.2150 0.9566 0.6531 0.082 Uiso calc R 1 . .
H H19C 0.1468 0.9125 0.7154 0.082 Uiso calc R 1 . .
C C20 0.2179(12) 0.7976(5) 0.6557(5) 0.042(2) Uani d . 1 . .
H H20A 0.2582 0.7960 0.7002 0.050 Uiso calc R 1 . .
C C21 0.2322(12) 0.7409(5) 0.6130(6) 0.039(2) Uani d . 1 . .
H H21A 0.2862 0.6996 0.6294 0.046 Uiso calc R 1 . .
C C22 0.0990(11) 0.8014(5) 0.5295(4) 0.0325(18) Uani d . 1 . .
N N1 0.7026(8) 0.5141(4) 0.4139(4) 0.0329(15) Uani d . 1 . .
N N2 0.5607(11) 0.4498(4) 0.4978(4) 0.0439(18) Uani d . 1 . .
H H2B 0.5637 0.4865 0.5241 0.053 Uiso calc R 1 . .
H H2C 0.5133 0.4105 0.5117 0.053 Uiso calc R 1 . .
N N3 0.6194(9) 0.3939(3) 0.3996(4) 0.0372(16) Uani d . 1 . .
N N4 0.7038(9) 0.6994(3) 0.5340(4) 0.0303(15) Uani d . 1 . .
N N5 0.5602(11) 0.7605(4) 0.4515(4) 0.0441(19) Uani d . 1 . .
H H5A 0.5064 0.7982 0.4369 0.053 Uiso calc R 1 . .
H H5B 0.5722 0.7240 0.4255 0.053 Uiso calc R 1 . .
N N6 0.6023(9) 0.8151(3) 0.5505(4) 0.0353(15) Uani d . 1 . .
N N7 0.2130(9) 0.5570(4) 0.4326(4) 0.0378(18) Uani d . 1 . .
N N8 0.0846(11) 0.4947(4) 0.5176(4) 0.0446(19) Uani d . 1 . .
H H8B 0.0888 0.5331 0.5416 0.054 Uiso calc R 1 . .
H H8C 0.0402 0.4562 0.5345 0.054 Uiso calc R 1 . .
N N9 0.1322(10) 0.4362(3) 0.4176(4) 0.0351(15) Uani d . 1 . .
N N10 0.1754(9) 0.7407(3) 0.5510(4) 0.0351(16) Uani d . 1 . .
N N11 0.0341(10) 0.8033(3) 0.4697(4) 0.0407(16) Uani d . 1 . .
H H11A -0.0189 0.8413 0.4553 0.049 Uiso calc R 1 . .
H H11B 0.0434 0.7666 0.4437 0.049 Uiso calc R 1 . .
N N12 0.0822(9) 0.8582(3) 0.5674(4) 0.0349(15) Uani d . 1 . .
N N13 0.1299(12) 0.1949(4) 0.3307(4) 0.0475(19) Uani d . 1 . .
N N14 0.3858(11) 0.5590(4) 0.6325(4) 0.0424(17) Uani d . 1 . .
O O1 0.2935(10) 0.1966(5) 0.3249(6) 0.076(3) Uani d . 1 . .
O O2 0.0732(12) 0.1825(4) 0.3870(4) 0.067(2) Uani d . 1 . .
O O3 0.0361(15) 0.2039(8) 0.2829(6) 0.114(4) Uani d . 1 . .
O O4 0.2254(10) 0.5607(5) 0.6432(4) 0.059(2) Uani d . 1 . .
O O5 0.4378(11) 0.5740(4) 0.5762(4) 0.0595(19) Uani d . 1 . .
O O6 0.4910(11) 0.5443(5) 0.6767(6) 0.076(3) Uani d . 1 . .

loop_
_atom_site_aniso_label
_atom_site_aniso_U_11
_atom_site_aniso_U_22
_atom_site_aniso_U_33
_atom_site_aniso_U_12
_atom_site_aniso_U_13
_atom_site_aniso_U_23
Ag1 0.0552(4) 0.0293(3) 0.0463(4) 0.0003(2) 0.0008(5) -0.0078(3)
Ag2 0.0636(4) 0.0301(3) 0.0451(4) 0.0007(3) 0.0003(5) -0.0077(3)
C1 0.053(5) 0.033(5) 0.048(6) 0.001(4) 0.014(5) 0.006(5)
C2 0.059(6) 0.039(5) 0.041(6) 0.005(4) 0.006(4) -0.003(4)
C3 0.036(4) 0.038(4) 0.047(5) 0.006(3) 0.000(4) -0.004(4)
C4 0.073(7) 0.046(5) 0.055(7) -0.001(5) 0.004(5) -0.018(5)
C5 0.032(4) 0.028(4) 0.041(5) 0.007(3) -0.006(4) -0.014(4)
C6 0.037(4) 0.038(4) 0.030(4) -0.002(4) 0.004(3) -0.009(3)
C7 0.056(5) 0.051(5) 0.053(6) -0.001(5) -0.008(5) -0.022(5)
C8 0.044(4) 0.032(4) 0.038(5) 0.003(4) -0.002(4) -0.002(4)
C9 0.040(4) 0.036(5) 0.036(5) -0.005(4) 0.011(4) 0.001(4)
C10 0.058(6) 0.064(6) 0.053(7) -0.001(5) 0.003(5) -0.007(6)
C11 0.047(5) 0.028(4) 0.029(4) -0.011(3) 0.010(4) -0.006(3)
C12 0.047(5) 0.038(5) 0.025(4) 0.000(4) 0.001(4) 0.003(4)
C13 0.070(7) 0.054(6) 0.058(8) -0.011(6) -0.001(6) 0.018(6)
C14 0.041(4) 0.055(6) 0.028(5) 0.012(4) -0.013(4) -0.005(4)
C15 0.037(4) 0.038(4) 0.038(5) 0.007(3) -0.003(4) -0.008(4)
C16 0.082(8) 0.047(5) 0.052(7) 0.003(5) -0.004(6) -0.014(5)
C17 0.037(4) 0.033(4) 0.025(4) -0.002(3) -0.010(3) 0.001(3)
C18 0.041(4) 0.026(4) 0.032(4) -0.004(3) 0.002(3) -0.008(3)
C19 0.060(6) 0.043(5) 0.060(7) 0.002(4) -0.017(5) -0.015(5)
C20 0.056(5) 0.041(5) 0.029(4) -0.011(4) -0.003(4) -0.004(4)
C21 0.048(5) 0.035(4) 0.033(5) -0.001(4) 0.003(4) 0.002(4)
C22 0.033(4) 0.033(4) 0.031(5) -0.011(3) 0.010(3) 0.002(3)
N1 0.030(3) 0.026(3) 0.043(4) 0.007(2) -0.001(3) 0.002(3)
N2 0.056(4) 0.036(3) 0.040(4) -0.004(3) 0.004(4) -0.013(4)
N3 0.042(4) 0.027(3) 0.042(4) 0.002(3) -0.002(3) -0.012(3)
N4 0.041(4) 0.018(3) 0.031(4) -0.002(2) 0.005(3) -0.005(3)
N5 0.065(5) 0.037(4) 0.031(4) 0.008(4) 0.000(4) -0.006(3)
N6 0.039(3) 0.027(3) 0.040(4) 0.004(3) 0.001(3) -0.006(3)
N7 0.034(3) 0.040(4) 0.040(5) 0.004(3) -0.006(3) 0.015(3)
N8 0.062(5) 0.035(4) 0.036(4) -0.008(3) 0.008(4) -0.007(3)
N9 0.051(4) 0.027(3) 0.027(4) 0.008(3) -0.008(3) -0.003(3)
N10 0.042(4) 0.021(3) 0.043(4) -0.001(3) 0.001(3) 0.001(3)
N11 0.056(4) 0.030(3) 0.036(4) 0.008(3) -0.004(4) -0.001(3)
N12 0.031(3) 0.031(3) 0.043(4) -0.002(3) -0.002(3) -0.001(3)
N13 0.064(5) 0.046(4) 0.033(4) -0.001(4) -0.008(4) -0.004(3)
N14 0.057(5) 0.042(4) 0.028(4) 0.002(3) -0.001(3) -0.006(3)
O1 0.056(5) 0.078(6) 0.092(8) 0.006(4) -0.004(5) -0.023(6)
O2 0.081(5) 0.061(5) 0.058(5) 0.012(4) -0.002(4) -0.007(4)
O3 0.089(6) 0.190(12) 0.061(7) -0.021(8) -0.027(6) 0.035(8)
O4 0.057(4) 0.082(6) 0.037(4) 0.009(4) -0.005(3) -0.014(4)
O5 0.080(5) 0.056(4) 0.042(4) -0.003(4) 0.014(4) -0.002(3)
O6 0.064(5) 0.088(6) 0.074(7) 0.010(4) -0.007(5) 0.018(5)

loop_
_atom_type_symbol
_atom_type_description
_atom_type_scat_dispersion_real
_atom_type_scat_dispersion_imag
_atom_type_scat_source
C C 0.0033 0.0016 'International Tables Vol C Tables 4.2.6.8 and 6.1.1.4'
H H 0.0000 0.0000 'International Tables Vol C Tables 4.2.6.8 and 6.1.1.4'
N N 0.0061 0.0033 'International Tables Vol C Tables 4.2.6.8 and 6.1.1.4'
O O 0.0106 0.0060 'International Tables Vol C Tables 4.2.6.8 and 6.1.1.4'
Ag Ag -0.8971 1.1015 'International Tables Vol C Tables 4.2.6.8 and 6.1.1.4'

loop_
_geom_angle_atom_site_label_1
_geom_angle_atom_site_label_2
_geom_angle_atom_site_label_3
_geom_angle_site_symmetry_1
_geom_angle_site_symmetry_3
_geom_angle
_geom_angle_publ_flag
N1 Ag1 N4 . . 173.9(2) ?
N10 Ag2 N7 . . 172.6(3) ?
N1 C1 C2 . . 122.7(10) ?
N1 C1 H1A . . 118.6 ?
C2 C1 H1A . . 118.6 ?
C1 C2 C3 . . 117.3(10) ?
C1 C2 H2A . . 121.4 ?
C3 C2 H2A . . 121.4 ?
N3 C3 C2 . . 121.1(9) ?
N3 C3 C4 . . 119.0(9) ?
C2 C3 C4 . . 119.9(10) ?
C3 C4 H4A . . 109.5 ?
C3 C4 H4B . . 109.5 ?
H4A C4 H4B . . 109.5 ?
C3 C4 H4C . . 109.5 ?
H4A C4 H4C . . 109.5 ?
H4B C4 H4C . . 109.5 ?
N2 C5 N1 . . 121.9(8) ?
N2 C5 N3 . . 116.6(8) ?
N1 C5 N3 . . 121.5(8) ?
N6 C6 C8 . . 123.3(9) ?
N6 C6 C7 . . 117.8(8) ?
C8 C6 C7 . . 118.9(9) ?
C6 C7 H7A . . 109.5 ?
C6 C7 H7B . . 109.5 ?
H7A C7 H7B . . 109.5 ?
C6 C7 H7C . . 109.5 ?
H7A C7 H7C . . 109.5 ?
H7B C7 H7C . . 109.5 ?
C6 C8 C9 . . 116.4(9) ?
C6 C8 H8A . . 121.8 ?
C9 C8 H8A . . 121.8 ?
N4 C9 C8 . . 120.0(9) ?
N4 C9 C10 . . 118.6(9) ?
C8 C9 C10 . . 121.3(10) ?
C9 C10 H10A . . 109.5 ?
C9 C10 H10B . . 109.5 ?
H10A C10 H10B . . 109.5 ?
C9 C10 H10C . . 109.5 ?
H10A C10 H10C . . 109.5 ?
H10B C10 H10C . . 109.5 ?
N5 C11 N6 . . 118.9(9) ?
N5 C11 N4 . . 119.3(8) ?
N6 C11 N4 . . 121.8(8) ?
N7 C12 C14 . . 123.0(9) ?
N7 C12 C13 . . 116.6(9) ?
C14 C12 C13 . . 120.3(10) ?
C12 C13 H13A . . 109.5 ?
C12 C13 H13B . . 109.5 ?
H13A C13 H13B . . 109.5 ?
C12 C13 H13C . . 109.5 ?
H13A C13 H13C . . 109.5 ?
H13B C13 H13C . . 109.5 ?
C15 C14 C12 . . 115.5(9) ?
C15 C14 H14A . . 122.3 ?
C12 C14 H14A . . 122.3 ?
N9 C15 C14 . . 124.9(9) ?
N9 C15 C16 . . 116.0(9) ?
C14 C15 C16 . . 119.1(9) ?
C15 C16 H16A . . 109.5 ?
C15 C16 H16B . . 109.5 ?
H16A C16 H16B . . 109.5 ?
C15 C16 H16C . . 109.5 ?
H16A C16 H16C . . 109.5 ?
H16B C16 H16C . . 109.5 ?
N8 C17 N7 . . 116.4(8) ?
N8 C17 N9 . . 119.4(8) ?
N7 C17 N9 . . 124.2(8) ?
N12 C18 C20 . . 121.7(8) ?
N12 C18 C19 . . 117.8(8) ?
C20 C18 C19 . . 120.5(8) ?
C18 C19 H19A . . 109.5 ?
C18 C19 H19B . . 109.5 ?
H19A C19 H19B . . 109.5 ?
C18 C19 H19C . . 109.5 ?
H19A C19 H19C . . 109.5 ?
H19B C19 H19C . . 109.5 ?
C21 C20 C18 . . 115.4(9) ?
C21 C20 H20A . . 122.3 ?
C18 C20 H20A . . 122.3 ?
C20 C21 N10 . . 124.2(9) ?
C20 C21 H21A . . 117.9 ?
N10 C21 H21A . . 117.9 ?
N11 C22 N12 . . 118.1(8) ?
N11 C22 N10 . . 118.5(8) ?
N12 C22 N10 . . 123.4(8) ?
C1 N1 C5 . . 118.3(8) ?
C1 N1 Ag1 . . 119.5(7) ?
C5 N1 Ag1 . . 122.2(6) ?
C5 N2 H2B . . 120.0 ?
C5 N2 H2C . . 120.0 ?
H2B N2 H2C . . 120.0 ?
C3 N3 C5 . . 119.0(8) ?
C9 N4 C11 . . 119.6(7) ?
C9 N4 Ag1 . . 119.5(6) ?
C11 N4 Ag1 . . 120.6(6) ?
C11 N5 H5A . . 120.0 ?
C11 N5 H5B . . 120.0 ?
H5A N5 H5B . . 120.0 ?
C6 N6 C11 . . 118.9(8) ?
C12 N7 C17 . . 115.8(8) ?
C12 N7 Ag2 . . 122.1(6) ?
C17 N7 Ag2 . . 122.1(6) ?
C17 N8 H8B . . 120.0 ?
C17 N8 H8C . . 120.0 ?
H8B N8 H8C . . 120.0 ?
C15 N9 C17 . . 116.5(8) ?
C21 N10 C22 . . 115.8(8) ?
C21 N10 Ag2 . . 119.2(6) ?
C22 N10 Ag2 . . 125.0(6) ?
C22 N11 H11A . . 120.0 ?
C22 N11 H11B . . 120.0 ?
H11A N11 H11B . . 120.0 ?
C22 N12 C18 . . 119.5(7) ?
O3 N13 O1 . . 120.4(11) ?
O3 N13 O2 . . 123.8(10) ?
O1 N13 O2 . . 115.8(10) ?
O5 N14 O4 . . 117.9(8) ?
O5 N14 O6 . . 120.9(9) ?
O4 N14 O6 . . 121.1(9) ?

loop_
_geom_bond_atom_site_label_1
_geom_bond_atom_site_label_2
_geom_bond_site_symmetry_2
_geom_bond_distance
_geom_bond_publ_flag
Ag1 N1 . 2.130(8) ?
Ag1 N4 . 2.176(6) ?
Ag2 N10 . 2.145(7) ?
Ag2 N7 . 2.129(9) ?
C1 N1 . 1.324(14) ?
C1 C2 . 1.371(16) ?
C1 H1A . 0.9500 ?
C2 C3 . 1.415(14) ?
C2 H2A . 0.9500 ?
C3 N3 . 1.316(13) ?
C3 C4 . 1.503(14) ?
C4 H4A . 0.9800 ?
C4 H4B . 0.9800 ?
C4 H4C . 0.9800 ?
C5 N2 . 1.317(13) ?
C5 N1 . 1.374(12) ?
C5 N3 . 1.382(11) ?
C6 N6 . 1.320(12) ?
C6 C8 . 1.378(13) ?
C6 C7 . 1.511(13) ?
C7 H7A . 0.9800 ?
C7 H7B . 0.9800 ?
C7 H7C . 0.9800 ?
C8 C9 . 1.416(14) ?
C8 H8A . 0.9500 ?
C9 N4 . 1.338(14) ?
C9 C10 . 1.467(15) ?
C10 H10A . 0.9800 ?
C10 H10B . 0.9800 ?
C10 H10C . 0.9800 ?
C11 N5 . 1.304(11) ?
C11 N6 . 1.340(11) ?
C11 N4 . 1.370(11) ?
C12 N7 . 1.353(13) ?
C12 C14 . 1.379(14) ?
C12 C13 . 1.482(13) ?
C13 H13A . 0.9800 ?
C13 H13B . 0.9800 ?
C13 H13C . 0.9800 ?
C14 C15 . 1.380(15) ?
C14 H14A . 0.9500 ?
C15 N9 . 1.302(12) ?
C15 C16 . 1.506(14) ?
C16 H16A . 0.9800 ?
C16 H16B . 0.9800 ?
C16 H16C . 0.9800 ?
C17 N8 . 1.345(11) ?
C17 N7 . 1.368(11) ?
C17 N9 . 1.361(11) ?
C18 N12 . 1.313(11) ?
C18 C20 . 1.391(13) ?
C18 C19 . 1.503(12) ?
C19 H19A . 0.9800 ?
C19 H19B . 0.9800 ?
C19 H19C . 0.9800 ?
C20 C21 . 1.391(14) ?
C20 H20A . 0.9500 ?
C21 N10 . 1.322(14) ?
C21 H21A . 0.9500 ?
C22 N11 . 1.304(12) ?
C22 N12 . 1.336(11) ?
C22 N10 . 1.369(11) ?
N2 H2B . 0.8800 ?
N2 H2C . 0.8800 ?
N5 H5A . 0.8800 ?
N5 H5B . 0.8800 ?
N8 H8B . 0.8800 ?
N8 H8C . 0.8800 ?
N11 H11A . 0.8800 ?
N11 H11B . 0.8800 ?
N13 O3 . 1.210(13) ?
N13 O1 . 1.244(12) ?
N13 O2 . 1.238(12) ?
N14 O5 . 1.237(11) ?
N14 O4 . 1.233(11) ?
N14 O6 . 1.229(12) ?

loop_
_geom_hbond_atom_site_label_D
_geom_hbond_atom_site_label_H
_geom_hbond_atom_site_label_A
_geom_hbond_site_symmetry_A
_geom_hbond_distance_DH
_geom_hbond_distance_HA
_geom_hbond_distance_DA
_geom_hbond_angle_DHA
N2 H2B O5 . 0.88 2.20 3.004(10) 152.4
N2 H2C N6 3_645 0.88 2.17 3.053(11) 177.5
N5 H5A N3 3_655 0.88 2.20 3.078(11) 178.1
N5 H5B O1 3_655 0.88 2.33 3.042(13) 138.1
N8 H8B O4 . 0.88 2.36 3.026(12) 133.0
N8 H8C N12 3_545 0.88 2.20 3.073(11) 174.5
N11 H11A N9 3 0.88 2.15 3.029(10) 176.3
N11 H11B O2 3 0.88 2.16 2.965(11) 151.4

loop_
_geom_torsion_atom_site_label_1
_geom_torsion_atom_site_label_2
_geom_torsion_atom_site_label_3
_geom_torsion_atom_site_label_4
_geom_torsion_site_symmetry_1
_geom_torsion_site_symmetry_2
_geom_torsion_site_symmetry_3
_geom_torsion_site_symmetry_4
_geom_torsion
_geom_torsion_publ_flag
N1 C1 C2 C3 . . . . -0.8(16) ?
C1 C2 C3 N3 . . . . 1.0(15) ?
C1 C2 C3 C4 . . . . -179.2(10) ?
N6 C6 C8 C9 . . . . 1.4(13) ?
C7 C6 C8 C9 . . . . -176.5(8) ?
C6 C8 C9 N4 . . . . -0.7(13) ?
C6 C8 C9 C10 . . . . -179.0(9) ?
N7 C12 C14 C15 . . . . 0.6(13) ?
C13 C12 C14 C15 . . . . -176.6(9) ?
C12 C14 C15 N9 . . . . -0.2(13) ?
C12 C14 C15 C16 . . . . 179.2(8) ?
N12 C18 C20 C21 . . . . 1.3(13) ?
C19 C18 C20 C21 . . . . -176.7(9) ?
C18 C20 C21 N10 . . . . -1.1(14) ?
C2 C1 N1 C5 . . . . -0.7(14) ?
C2 C1 N1 Ag1 . . . . -179.1(8) ?
N2 C5 N1 C1 . . . . -178.7(9) ?
N3 C5 N1 C1 . . . . 2.0(12) ?
N2 C5 N1 Ag1 . . . . -0.4(11) ?
N3 C5 N1 Ag1 . . . . -179.7(6) ?
N4 Ag1 N1 C1 . . . . 134(3) ?
N4 Ag1 N1 C5 . . . . -44(3) ?
C2 C3 N3 C5 . . . . 0.2(13) ?
C4 C3 N3 C5 . . . . -179.5(9) ?
N2 C5 N3 C3 . . . . 178.9(8) ?
N1 C5 N3 C3 . . . . -1.8(12) ?
C8 C9 N4 C11 . . . . -0.9(12) ?
C10 C9 N4 C11 . . . . 177.5(8) ?
C8 C9 N4 Ag1 . . . . -174.8(6) ?
C10 C9 N4 Ag1 . . . . 3.6(11) ?
N5 C11 N4 C9 . . . . -177.2(8) ?
N6 C11 N4 C9 . . . . 2.0(12) ?
N5 C11 N4 Ag1 . . . . -3.4(11) ?
N6 C11 N4 Ag1 . . . . 175.8(6) ?
N1 Ag1 N4 C9 . . . . 95(3) ?
N1 Ag1 N4 C11 . . . . -79(3) ?
C8 C6 N6 C11 . . . . -0.4(13) ?
C7 C6 N6 C11 . . . . 177.6(8) ?
N5 C11 N6 C6 . . . . 177.8(8) ?
N4 C11 N6 C6 . . . . -1.4(12) ?
C14 C12 N7 C17 . . . . 1.5(12) ?
C13 C12 N7 C17 . . . . 178.8(9) ?
C14 C12 N7 Ag2 . . . . -177.9(7) ?
C13 C12 N7 Ag2 . . . . -0.6(11) ?
N8 C17 N7 C12 . . . . 178.7(8) ?
N9 C17 N7 C12 . . . . -4.2(12) ?
N8 C17 N7 Ag2 . . . . -2.0(10) ?
N9 C17 N7 Ag2 . . . . 175.2(6) ?
N10 Ag2 N7 C12 . . . . 117(2) ?
N10 Ag2 N7 C17 . . . . -63(3) ?
C14 C15 N9 C17 . . . . -2.2(12) ?
C16 C15 N9 C17 . . . . 178.4(8) ?
N8 C17 N9 C15 . . . . -178.4(8) ?
N7 C17 N9 C15 . . . . 4.5(12) ?
C20 C21 N10 C22 . . . . 0.2(13) ?
C20 C21 N10 Ag2 . . . . 178.9(7) ?
N11 C22 N10 C21 . . . . -177.3(8) ?
N12 C22 N10 C21 . . . . 0.5(12) ?
N11 C22 N10 Ag2 . . . . 4.1(10) ?
N12 C22 N10 Ag2 . . . . -178.2(5) ?
N7 Ag2 N10 C21 . . . . 115(2) ?
N7 Ag2 N10 C22 . . . . -66(3) ?
N11 C22 N12 C18 . . . . 177.5(8) ?
N10 C22 N12 C18 . . . . -0.2(12) ?
C20 C18 N12 C22 . . . . -0.7(12) ?
C19 C18 N12 C22 . . . . 177.3(8) ?
